data_7702202
loop_
_publ_author_name
'Hawes, Chris S.'
'\'O M\'aille, Gear\'oid M'
'Byrne, Kevin'
'Schmitt, Wolfgang'
'Gunnlaugsson, Thorfinnur'

_publ_section_title
;
 Tetraarylpyrrolo[3,2-b]pyrroles as versatile and responsive fluorescent
 linkers in metal-organic frameworks.
;
_journal_issue 30
_journal_name_full 'Dalton transactions (Cambridge, England : 2003)'
_journal_page_first 10080
_journal_page_last 10092
_journal_paper_doi 10.1039/c8dt01784k
_journal_volume 47
_journal_year 2018
_chemical_absolute_configuration ad
_chemical_formula_moiety 'C38 H24 Cd N6 O4'
_chemical_formula_sum 'C38 H24 Cd N6 O4'
_chemical_formula_weight 741.03
_space_group_crystal_system hexagonal
_space_group_IT_number 179
_space_group_name_Hall 'P 65 2 (0 0 1)'
_space_group_name_H-M_alt 'P 65 2 2'
_atom_sites_solution_hydrogens geom
_audit_creation_date 2018-04-25
_audit_creation_method
;
Olex2 1.2
(compiled 2018.04.18 svn.r3501 for OlexSys, GUI svn.r5488)
;
_audit_update_record
;
2018-04-28 deposited with the CCDC.
2018-07-04 downloaded from the CCDC.
;
_cell_angle_alpha 90
_cell_angle_beta 90
_cell_angle_gamma 120
_cell_formula_units_Z 12
_cell_length_a 13.4720(3)
_cell_length_b 13.4720(3)
_cell_length_c 100.2746(19)
_cell_measurement_reflns_used 8252
_cell_measurement_temperature 100(2)
_cell_measurement_theta_max 58.10
_cell_measurement_theta_min 3.79
_cell_volume 15761.1(6)
_computing_cell_refinement 'SAINT v8.37A (Bruker, 2015)'
_computing_data_reduction 'SAINT v8.37A (Bruker, 2015)'
_computing_molecular_graphics 'Olex2 (Dolomanov et al., 2009)'
_computing_publication_material 'Olex2 (Dolomanov et al., 2009)'
_computing_structure_refinement 'ShelXL (Sheldrick, 2015)'
_diffrn_ambient_temperature 99.99
_diffrn_detector_area_resol_mean 8
_diffrn_measured_fraction_theta_full 1.000
_diffrn_measured_fraction_theta_max 1.000
_diffrn_measurement_device_type 'Bruker APEX-II CCD'
_diffrn_measurement_method '\w and \f scans'
_diffrn_radiation_monochromator graphite
_diffrn_radiation_type CuK\a
_diffrn_radiation_wavelength 1.54178
_diffrn_reflns_av_R_equivalents 0.0983
_diffrn_reflns_av_unetI/netI 0.0543
_diffrn_reflns_Laue_measured_fraction_full 1.000
_diffrn_reflns_Laue_measured_fraction_max 1.000
_diffrn_reflns_limit_h_max 12
_diffrn_reflns_limit_h_min -14
_diffrn_reflns_limit_k_max 14
_diffrn_reflns_limit_k_min -14
_diffrn_reflns_limit_l_max 111
_diffrn_reflns_limit_l_min -111
_diffrn_reflns_number 71590
_diffrn_reflns_point_group_measured_fraction_full 1.000
_diffrn_reflns_point_group_measured_fraction_max 1.000
_diffrn_reflns_theta_full 58.952
_diffrn_reflns_theta_max 58.952
_diffrn_reflns_theta_min 2.644
_diffrn_source 'sealed tube'
_diffrn_standards_number 0
_exptl_absorpt_coefficient_mu 3.593
_exptl_absorpt_correction_T_max 0.7516
_exptl_absorpt_correction_T_min 0.5728
_exptl_absorpt_correction_type multi-scan
_exptl_absorpt_process_details
'SADABS-2016/2 (Bruker,2016/2) was used for absorption correction. wR2(int) was 0.0970 before and 0.0785 after correction. The Ratio of minimum to maximum transmission is 0.7621. The \l/2 correction factor is Not present.'
_exptl_crystal_colour orange
_exptl_crystal_colour_primary orange
_exptl_crystal_density_diffrn 0.937
_exptl_crystal_description rod
_exptl_crystal_F_000 4488
_exptl_crystal_size_max 0.26
_exptl_crystal_size_mid 0.08
_exptl_crystal_size_min 0.06
_refine_diff_density_max 0.576
_refine_diff_density_min -0.727
_refine_diff_density_rms 0.061
_refine_ls_abs_structure_details
;
 Refined as an inversion twin.
;
_refine_ls_abs_structure_Flack 0.103(15)
_refine_ls_extinction_method none
_refine_ls_goodness_of_fit_ref 1.037
_refine_ls_hydrogen_treatment constr
_refine_ls_matrix_type full
_refine_ls_number_parameters 515
_refine_ls_number_reflns 7532
_refine_ls_number_restraints 138
_refine_ls_restrained_S_all 1.029
_refine_ls_R_factor_all 0.0614
_refine_ls_R_factor_gt 0.0550
_refine_ls_shift/su_max 0.003
_refine_ls_shift/su_mean 0.000
_refine_ls_structure_factor_coef Fsqd
_refine_ls_weighting_details 'w=1/[\s^2^(Fo^2^)+(0.0956P)^2^] where P=(Fo^2^+2Fc^2^)/3'
_refine_ls_weighting_scheme calc
_refine_ls_wR_factor_gt 0.1415
_refine_ls_wR_factor_ref 0.1458
_reflns_Friedel_coverage 0.624
_reflns_Friedel_fraction_full 1.000
_reflns_Friedel_fraction_max 1.000
_reflns_number_gt 6647
_reflns_number_total 7532
_reflns_threshold_expression 'I > 2\s(I)'
_cod_data_source_file c8dt01784k2.cif
_cod_data_source_block 3
_cod_original_cell_volume 15761.1(8)
_cod_database_code 7702202
_shelx_shelxl_version_number 2014/7
_shelx_space_group_comment
;
The symmetry employed for this shelxl refinement is uniquely defined
by the following loop, which should always be used as a source of
symmetry information in preference to the above space-group names.
They are only intended as comments.
;
_shelx_estimated_absorpt_t_max 0.813
_shelx_estimated_absorpt_t_min 0.455
_olex2_refinement_description
;
1. Twinned data refinement
 Scales: 0.897(15)
 0.103(15)
2. Fixed Uiso
 At 1.2 times of:
  All C(H) groups
3. Restrained distances
 C15-C16 \\sim C14-C15 \\sim C14-C19 \\sim C19-C18 \\sim C18-C17 \\sim C16-C17
 with sigma of 0.01
 C24-C23 \\sim C22-C23 \\sim C22-C21 \\sim C26-C21 \\sim C25-C26 \\sim C25-C24
 with sigma of 0.01
4. Uiso/Uaniso restraints and constraints
Uanis(C20) \\sim Ueq: with sigma of 0.01 and sigma for terminal atoms of 0.01
5. Rigid body (RIGU) restrains
 O5, C21, C22, C23, C24, C25, C26, C27
 with sigma for 1-2 distances of 0.001 and sigma for 1-3 distances of 0.001
 O4, C14, C15, C16, C17, C18, C19, C20
 with sigma for 1-2 distances of 0.001 and sigma for 1-3 distances of 0.001
6. Others
 Fixed Sof: O4(0.5) O5(0.5) C14(0.5) C15(0.5) H15(0.5) C16(0.5) H16(0.5)
 C17(0.5) C18(0.5) H18(0.5) C19(0.5) H19(0.5) C20(0.5) C21(0.5) C22(0.5)
 H22(0.5) C23(0.5) H23(0.5) C24(0.5) C25(0.5) H25(0.5) C26(0.5) H26(0.5)
 C27(0.5)
7.a Aromatic/amide H refined with riding coordinates:
 C3(H3), C4(H4), C6(H6), C7(H7), C9(H9), C12(H12), C15(H15), C16(H16),
 C18(H18), C19(H19), C22(H22), C23(H23), C25(H25), C26(H26), C28(H28), C29(H29),
  C30(H30), C32(H32), C33(H33), C35(H35), C36(H36), C38(H38), C39(H39),
 C41(H41), C42(H42), C43(H43), C44(H44), C45(H45)
;
_olex2_submission_special_instructions 'No special instructions were received'

loop_
_space_group_symop_operation_xyz
'x, y, z'
'-y, x-y, z+2/3'
'-x+y, -x, z+1/3'
'-x, -y, z+1/2'
'y, -x+y, z+1/6'
'x-y, x, z+5/6'
'y, x, -z+2/3'
'x-y, -y, -z'
'-x, -x+y, -z+1/3'
'-y, -x, -z+1/6'
'-x+y, y, -z+1/2'
'x, x-y, -z+5/6'

loop_
_atom_site_label
_atom_site_type_symbol
_atom_site_fract_x
_atom_site_fract_y
_atom_site_fract_z
_atom_site_U_iso_or_equiv
_atom_site_adp_type
_atom_site_occupancy
_atom_site_site_symmetry_order
_atom_site_calc_flag
_atom_site_refinement_flags_posn
_atom_site_refinement_flags_adp
_atom_site_refinement_flags_occupancy
_atom_site_disorder_assembly
_atom_site_disorder_group
Cd1 Cd 0.08459(5) 0.07416(5) 0.38111(2) 0.0498(2) Uani 1 1 d . . . . .
O1 O 0.2338(5) 0.1864(5) 0.39376(5) 0.0580(15) Uani 1 1 d . . . . .
O2 O 0.0750(6) 0.1443(6) 0.40546(5) 0.0631(15) Uani 1 1 d . . . . .
O3 O 0.9739(6) 0.8156(6) 0.53616(6) 0.080(2) Uani 1 1 d . . . . .
O4 O 1.0009(12) 0.9829(11) 0.52605(12) 0.069(4) Uani 0.5 1 d . U P A -1
O5 O 1.0520(18) 0.9512(13) 0.52415(15) 0.104(7) Uani 0.5 1 d . U P A -2
N1 N 0.9243(6) 0.9277(6) 0.38856(6) 0.0659(18) Uani 1 1 d . . . . .
N2 N 0.7929(7) 0.8034(7) 0.40199(6) 0.068(2) Uani 1 1 d . . . . .
N3 N 0.5785(7) 0.5349(7) 0.44741(6) 0.071(2) Uani 1 1 d . . . . .
N4 N 0.5869(7) 0.5209(7) 0.48158(6) 0.076(3) Uani 1 1 d . . . . .
N5 N 0.3276(7) 0.3026(7) 0.52757(6) 0.066(2) Uani 1 1 d . . . . .
N6 N 0.2086(6) 0.1662(7) 0.54106(6) 0.065(2) Uani 1 1 d . . . . .
C1 C 0.1819(10) 0.1912(8) 0.40423(7) 0.063(3) Uani 1 1 d . . . . .
C2 C 0.2605(8) 0.2591(7) 0.41556(7) 0.060(2) Uani 1 1 d . . . . .
C3 C 0.2120(9) 0.2725(8) 0.42745(7) 0.066(3) Uani 1 1 d . . . . .
H3 H 0.1312 0.2383 0.4283 0.079 Uiso 1 1 calc R . . . .
C4 C 0.2828(8) 0.3355(7) 0.43782(7) 0.058(2) Uani 1 1 d . . . . .
H4 H 0.2499 0.3466 0.4457 0.069 Uiso 1 1 calc R . . . .
C5 C 0.3982(9) 0.3822(8) 0.43709(8) 0.064(2) Uani 1 1 d . . . . .
C6 C 0.4435(8) 0.3633(8) 0.42526(7) 0.062(2) Uani 1 1 d . . . . .
H6 H 0.5237 0.3921 0.4246 0.075 Uiso 1 1 calc R . . . .
C7 C 0.3746(8) 0.3046(8) 0.41474(7) 0.061(2) Uani 1 1 d . . . . .
H7 H 0.4077 0.2959 0.4068 0.073 Uiso 1 1 calc R . . . .
C8 C 0.4674(7) 0.4378(8) 0.44858(7) 0.061(2) Uani 1 1 d . . . . .
C9 C 0.4436(8) 0.4093(8) 0.46197(7) 0.071(3) Uani 1 1 d . . . . .
H9 H 0.3742 0.3504 0.4657 0.085 Uiso 1 1 calc R . . . .
C10 C 0.5454(9) 0.4874(9) 0.46893(8) 0.079(3) Uani 1 1 d . . . . .
C11 C 0.6271(8) 0.5665(8) 0.46055(8) 0.072(3) Uani 1 1 d . . . . .
C12 C 0.7203(9) 0.6434(8) 0.46787(7) 0.081(3) Uani 1 1 d . . . . .
H12 H 0.7907 0.7035 0.4645 0.097 Uiso 1 1 calc R . . . .
C13 C 0.6927(8) 0.6173(8) 0.48071(7) 0.072(3) Uani 1 1 d . . . . .
C14 C 0.760(2) 0.6832(14) 0.49235(19) 0.049(4) Uani 0.5 1 d D U P A -1
C15 C 0.789(2) 0.6334(18) 0.5026(2) 0.068(7) Uani 0.5 1 d D U P A -1
H15 H 0.7580 0.5528 0.5024 0.082 Uiso 0.5 1 calc R . P A -1
C16 C 0.860(2) 0.6939(13) 0.51320(18) 0.060(5) Uani 0.5 1 d D U P A -1
H16 H 0.8855 0.6582 0.5194 0.072 Uiso 0.5 1 calc R . P A -1
C17 C 0.8917(18) 0.8083(13) 0.51433(15) 0.060(5) Uani 0.5 1 d D U P A -1
C18 C 0.8659(17) 0.8627(15) 0.50421(13) 0.072(5) Uani 0.5 1 d D U P A -1
H18 H 0.8903 0.9420 0.5049 0.086 Uiso 0.5 1 calc R . P A -1
C19 C 0.8044(18) 0.8006(13) 0.49309(15) 0.069(6) Uani 0.5 1 d D U P A -1
H19 H 0.7928 0.8395 0.4859 0.083 Uiso 0.5 1 calc R . P A -1
C20 C 0.9586(17) 0.8708(17) 0.52606(17) 0.052(4) Uani 0.5 1 d . U P A -1
C21 C 0.782(3) 0.6636(15) 0.4924(3) 0.072(9) Uani 0.5 1 d D U P A -2
C22 C 0.774(2) 0.6027(18) 0.50377(19) 0.054(5) Uani 0.5 1 d D U P A -2
H22 H 0.7265 0.5218 0.5041 0.064 Uiso 0.5 1 calc R . P A -2
C23 C 0.837(2) 0.6629(14) 0.5146(2) 0.054(4) Uani 0.5 1 d D U P A -2
H23 H 0.8286 0.6237 0.5228 0.065 Uiso 0.5 1 calc R . P A -2
C24 C 0.9132(14) 0.7789(12) 0.51395(14) 0.040(3) Uani 0.5 1 d D U P A -2
C25 C 0.9273(17) 0.8343(15) 0.50194(13) 0.070(5) Uani 0.5 1 d D U P A -2
H25 H 0.9878 0.9111 0.5009 0.084 Uiso 0.5 1 calc R . P A -2
C26 C 0.8547(14) 0.7799(14) 0.49142(15) 0.055(4) Uani 0.5 1 d D U P A -2
H26 H 0.8546 0.8211 0.4837 0.065 Uiso 0.5 1 calc R . P A -2
C27 C 0.9858(18) 0.8464(17) 0.5257(2) 0.046(4) Uani 0.5 1 d . U P A -2
C28 C 0.9004(7) 0.8858(7) 0.40085(7) 0.055(2) Uani 1 1 d . . . . .
H28 H 0.9542 0.9120 0.4080 0.066 Uiso 1 1 calc R . . . .
C29 C 0.8198(8) 0.8756(11) 0.38174(9) 0.094(4) Uani 1 1 d . . . . .
H29 H 0.8082 0.8946 0.3730 0.113 Uiso 1 1 calc R . . . .
C30 C 0.7341(10) 0.7905(10) 0.38989(8) 0.101(5) Uani 1 1 d . . . . .
H30 H 0.6564 0.7377 0.3878 0.121 Uiso 1 1 calc R . . . .
C31 C 0.7358(8) 0.7326(9) 0.41396(7) 0.069(3) Uani 1 1 d . . . . .
C32 C 0.6222(7) 0.6889(9) 0.41564(8) 0.063(2) Uani 1 1 d . . . . .
H32 H 0.5791 0.7018 0.4091 0.075 Uiso 1 1 calc R . . . .
C33 C 0.5679(9) 0.6251(8) 0.42696(8) 0.067(3) Uani 1 1 d . . . . .
H33 H 0.4879 0.5936 0.4283 0.080 Uiso 1 1 calc R . . . .
C34 C 0.6342(9) 0.6094(9) 0.43613(7) 0.073(3) Uani 1 1 d . . . . .
C35 C 0.7476(9) 0.6560(10) 0.43433(8) 0.084(3) Uani 1 1 d . . . . .
H35 H 0.7918 0.6442 0.4408 0.101 Uiso 1 1 calc R . . . .
C36 C 0.8006(9) 0.7205(10) 0.42327(8) 0.087(4) Uani 1 1 d . . . . .
H36 H 0.8813 0.7558 0.4222 0.104 Uiso 1 1 calc R . . . .
C37 C 0.5161(8) 0.4638(8) 0.49338(8) 0.069(3) Uani 1 1 d . . . . .
C38 C 0.4596(10) 0.3458(9) 0.49428(8) 0.084(4) Uani 1 1 d . . . . .
H38 H 0.4640 0.3015 0.4872 0.101 Uiso 1 1 calc R . . . .
C39 C 0.3967(10) 0.2925(9) 0.50551(8) 0.079(3) Uani 1 1 d . . . . .
H39 H 0.3580 0.2114 0.5063 0.095 Uiso 1 1 calc R . . . .
C40 C 0.3909(9) 0.3605(8) 0.51568(7) 0.063(2) Uani 1 1 d . . . . .
C41 C 0.4447(10) 0.4771(9) 0.51476(8) 0.076(3) Uani 1 1 d . . . . .
H41 H 0.4388 0.5213 0.5218 0.091 Uiso 1 1 calc R . . . .
C42 C 0.5069(9) 0.5288(9) 0.50366(7) 0.072(3) Uani 1 1 d . . . . .
H42 H 0.5444 0.6098 0.5029 0.087 Uiso 1 1 calc R . . . .
C43 C 0.3588(9) 0.3432(8) 0.54069(8) 0.067(3) Uani 1 1 d . . . . .
H43 H 0.4215 0.4146 0.5435 0.080 Uiso 1 1 calc R . . . .
C44 C 0.2806(8) 0.2591(8) 0.54847(8) 0.071(3) Uani 1 1 d . . . . .
H44 H 0.2764 0.2639 0.5579 0.085 Uiso 1 1 calc R . . . .
C45 C 0.2387(8) 0.1978(9) 0.52819(7) 0.070(3) Uani 1 1 d . . . . .
H45 H 0.2011 0.1510 0.5207 0.084 Uiso 1 1 calc R . . . .

loop_
_atom_site_aniso_label
_atom_site_aniso_U_11
_atom_site_aniso_U_22
_atom_site_aniso_U_33
_atom_site_aniso_U_23
_atom_site_aniso_U_13
_atom_site_aniso_U_12
Cd1 0.0606(4) 0.0504(3) 0.0356(3) -0.0001(2) -0.0029(2) 0.0256(3)
O1 0.068(4) 0.055(4) 0.045(3) -0.007(2) -0.008(3) 0.026(3)
O2 0.058(4) 0.078(4) 0.045(3) -0.002(3) -0.011(3) 0.028(3)
O3 0.105(6) 0.088(5) 0.056(3) -0.024(3) -0.041(3) 0.055(4)
O4 0.083(9) 0.052(5) 0.047(5) 0.000(4) -0.009(5) 0.014(5)
O5 0.141(13) 0.055(5) 0.058(7) 0.001(4) -0.033(8) 0.006(6)
N1 0.070(5) 0.072(5) 0.043(3) 0.003(3) -0.004(3) 0.026(4)
N2 0.082(6) 0.073(5) 0.032(3) 0.006(3) 0.004(3) 0.025(5)
N3 0.077(6) 0.069(5) 0.039(3) -0.003(3) -0.008(3) 0.016(4)
N4 0.063(5) 0.073(5) 0.035(3) 0.000(3) 0.006(3) -0.008(4)
N5 0.062(5) 0.070(5) 0.040(3) 0.008(3) 0.008(3) 0.014(4)
N6 0.063(4) 0.067(5) 0.042(3) 0.009(3) 0.012(3) 0.016(4)
C1 0.098(8) 0.067(6) 0.039(4) -0.001(4) -0.013(4) 0.052(6)
C2 0.083(7) 0.044(5) 0.047(4) 0.005(4) 0.002(4) 0.027(5)
C3 0.070(6) 0.061(6) 0.045(4) -0.005(4) 0.001(4) 0.016(5)
C4 0.059(6) 0.054(5) 0.040(4) 0.000(3) -0.003(4) 0.013(4)
C5 0.072(7) 0.052(5) 0.049(4) -0.002(4) -0.007(4) 0.017(5)
C6 0.062(6) 0.056(6) 0.047(4) 0.008(4) 0.002(4) 0.013(5)
C7 0.061(6) 0.068(6) 0.041(4) -0.003(4) 0.005(4) 0.022(5)
C8 0.038(4) 0.071(6) 0.039(4) -0.004(4) -0.005(3) 0.000(4)
C9 0.061(6) 0.069(6) 0.041(4) 0.000(4) -0.005(4) 0.001(5)
C10 0.071(7) 0.078(7) 0.039(4) 0.003(4) 0.002(4) 0.001(5)
C11 0.043(5) 0.067(6) 0.048(4) 0.007(4) 0.005(4) -0.015(4)
C12 0.069(7) 0.070(7) 0.040(4) -0.001(4) -0.008(4) -0.012(5)
C13 0.067(6) 0.065(6) 0.043(4) -0.007(4) -0.005(4) 0.002(5)
C14 0.045(8) 0.049(5) 0.027(4) 0.005(4) 0.008(5) 0.005(5)
C15 0.086(15) 0.052(5) 0.040(7) 0.000(4) -0.014(9) 0.016(6)
C16 0.071(12) 0.050(5) 0.034(6) 0.004(4) -0.004(7) 0.011(6)
C17 0.071(10) 0.051(5) 0.033(4) 0.004(3) -0.005(6) 0.012(5)
C18 0.097(12) 0.050(5) 0.042(5) 0.000(4) -0.021(7) 0.016(6)
C19 0.090(13) 0.051(5) 0.039(5) 0.001(4) -0.017(7) 0.014(6)
C20 0.052(9) 0.052(5) 0.031(4) 0.002(3) 0.002(5) 0.010(5)
C21 0.082(14) 0.057(6) 0.054(6) -0.001(4) -0.014(7) 0.017(6)
C22 0.056(9) 0.054(5) 0.047(5) -0.004(4) 0.000(5) 0.024(5)
C23 0.058(8) 0.054(5) 0.050(5) -0.006(3) -0.004(5) 0.028(5)
C24 0.037(6) 0.051(5) 0.047(4) -0.009(3) 0.003(4) 0.034(4)
C25 0.076(8) 0.059(5) 0.055(4) -0.002(4) -0.012(5) 0.020(5)
C26 0.055(8) 0.056(6) 0.048(5) -0.003(4) -0.001(5) 0.024(5)
C27 0.047(8) 0.050(5) 0.050(5) -0.006(3) -0.002(5) 0.029(5)
C28 0.044(5) 0.053(5) 0.046(4) 0.003(3) 0.000(3) 0.009(4)
C29 0.044(5) 0.136(11) 0.068(6) 0.013(6) -0.004(4) 0.020(6)
C30 0.084(8) 0.098(8) 0.049(5) 0.025(5) -0.010(5) -0.009(7)
C31 0.069(6) 0.079(7) 0.038(4) 0.014(4) 0.005(4) 0.022(5)
C32 0.044(5) 0.081(7) 0.055(4) 0.003(4) 0.006(4) 0.025(5)
C33 0.076(7) 0.070(6) 0.048(4) -0.011(4) -0.004(4) 0.032(5)
C34 0.075(7) 0.075(7) 0.035(4) 0.005(4) -0.008(4) 0.012(6)
C35 0.067(7) 0.101(8) 0.043(4) 0.013(5) -0.004(4) 0.011(6)
C36 0.062(7) 0.117(9) 0.051(5) 0.018(5) -0.008(4) 0.023(6)
C37 0.060(6) 0.064(6) 0.040(4) 0.007(4) 0.004(4) -0.001(5)
C38 0.098(8) 0.069(7) 0.041(4) 0.005(4) 0.007(5) 0.010(6)
C39 0.091(8) 0.064(6) 0.048(5) -0.009(4) 0.007(5) 0.013(6)
C40 0.081(7) 0.053(5) 0.042(4) 0.003(4) 0.001(4) 0.024(5)
C41 0.103(8) 0.067(7) 0.050(5) 0.004(4) 0.003(5) 0.035(6)
C42 0.081(7) 0.073(7) 0.044(4) 0.001(4) 0.003(4) 0.025(6)
C43 0.071(6) 0.062(6) 0.047(4) 0.001(4) 0.007(4) 0.017(5)
C44 0.072(6) 0.062(6) 0.039(4) -0.006(4) 0.002(4) 0.004(5)
C45 0.056(5) 0.076(7) 0.044(4) 0.008(4) 0.004(4) 0.008(5)

loop_
_atom_type_symbol
_atom_type_description
_atom_type_scat_dispersion_real
_atom_type_scat_dispersion_imag
_atom_type_scat_source
C C 0.0181 0.0091 'International Tables Vol C Tables 4.2.6.8 and 6.1.1.4'
H H 0.0000 0.0000 'International Tables Vol C Tables 4.2.6.8 and 6.1.1.4'
Cd Cd 0.1185 4.6533 'International Tables Vol C Tables 4.2.6.8 and 6.1.1.4'
N N 0.0311 0.0180 'International Tables Vol C Tables 4.2.6.8 and 6.1.1.4'
O O 0.0492 0.0322 'International Tables Vol C Tables 4.2.6.8 and 6.1.1.4'

loop_
_geom_angle_atom_site_label_1
_geom_angle_atom_site_label_2
_geom_angle_atom_site_label_3
_geom_angle
_geom_angle_site_symmetry_1
_geom_angle_site_symmetry_3
O1 Cd1 O2 54.3(2) . .
O1 Cd1 O3 100.2(2) . 6_544
O1 Cd1 N6 97.4(3) . 6_554
O1 Cd1 C1 27.4(3) . .
O2 Cd1 C1 26.9(3) . .
O3 Cd1 O2 140.7(2) 6_544 .
O3 Cd1 C1 122.2(3) 6_544 .
N1 Cd1 O1 124.5(2) 1_445 .
N1 Cd1 O2 78.8(2) 1_445 .
N1 Cd1 O3 99.2(3) 1_445 6_544
N1 Cd1 N6 107.0(3) 1_445 6_554
N1 Cd1 C1 101.6(3) 1_445 .
N6 Cd1 O2 84.9(2) 6_554 .
N6 Cd1 O3 131.6(2) 6_554 6_544
N6 Cd1 C1 91.7(3) 6_554 .
C1 O1 Cd1 99.9(6) . .
C1 O2 Cd1 80.8(5) . .
C20 O3 Cd1 89.6(9) . 5_665
C27 O3 Cd1 101.0(11) . 5_665
C28 N1 Cd1 128.1(6) . 1_665
C28 N1 C29 105.8(7) . .
C29 N1 Cd1 125.0(6) . 1_665
C28 N2 C30 110.0(7) . .
C28 N2 C31 127.5(7) . .
C30 N2 C31 122.5(8) . .
C8 N3 C11 108.2(6) . .
C8 N3 C34 130.3(7) . .
C11 N3 C34 120.6(7) . .
C10 N4 C13 108.3(7) . .
C10 N4 C37 121.4(7) . .
C13 N4 C37 129.9(7) . .
C43 N5 C40 125.5(8) . .
C45 N5 C40 126.3(7) . .
C45 N5 C43 107.8(7) . .
C44 N6 Cd1 129.5(5) . 5
C45 N6 Cd1 124.8(6) . 5
C45 N6 C44 105.5(7) . .
O1 C1 Cd1 52.7(4) . .
O1 C1 C2 114.4(9) . .
O2 C1 Cd1 72.3(5) . .
O2 C1 O1 124.9(8) . .
O2 C1 C2 120.7(8) . .
C2 C1 Cd1 166.9(8) . .
C3 C2 C1 118.9(9) . .
C7 C2 C1 121.7(8) . .
C7 C2 C3 119.4(8) . .
C2 C3 H3 120.2 . .
C4 C3 C2 119.5(10) . .
C4 C3 H3 120.2 . .
C3 C4 H4 119.2 . .
C5 C4 C3 121.6(9) . .
C5 C4 H4 119.2 . .
C4 C5 C6 117.4(8) . .
C4 C5 C8 119.6(8) . .
C6 C5 C8 122.7(9) . .
C5 C6 H6 119.3 . .
C7 C6 C5 121.5(9) . .
C7 C6 H6 119.3 . .
C2 C7 C6 120.5(8) . .
C2 C7 H7 119.7 . .
C6 C7 H7 119.7 . .
N3 C8 C5 121.8(7) . .
C9 C8 N3 109.0(7) . .
C9 C8 C5 129.2(8) . .
C8 C9 H9 127.3 . .
C8 C9 C10 105.4(8) . .
C10 C9 H9 127.3 . .
N4 C10 C9 141.3(8) . .
N4 C10 C11 106.0(8) . .
C11 C10 C9 112.1(7) . .
C10 C11 N3 105.2(7) . .
C10 C11 C12 109.6(7) . .
C12 C11 N3 145.3(8) . .
C11 C12 H12 126.7 . .
C13 C12 C11 106.7(8) . .
C13 C12 H12 126.7 . .
N4 C13 C14 123.8(11) . .
N4 C13 C21 123.9(11) . .
C12 C13 N4 109.4(7) . .
C12 C13 C14 126.8(11) . .
C12 C13 C21 123.8(14) . .
C15 C14 C13 122.2(14) . .
C19 C14 C13 121.2(13) . .
C19 C14 C15 116.5(16) . .
C14 C15 H15 117.9 . .
C16 C15 C14 124.2(18) . .
C16 C15 H15 117.9 . .
C15 C16 H16 121.4 . .
C17 C16 C15 117.1(18) . .
C17 C16 H16 121.4 . .
C16 C17 C18 120.5(15) . .
C16 C17 C20 117.8(14) . .
C18 C17 C20 121.7(14) . .
C17 C18 H18 120.1 . .
C19 C18 C17 119.8(16) . .
C19 C18 H18 120.1 . .
C14 C19 C18 121.2(16) . .
C14 C19 H19 119.4 . .
C18 C19 H19 119.4 . .
O3 C20 C17 120.8(15) . .
O4 C20 O3 122.7(14) . .
O4 C20 C17 116.6(14) . .
C22 C21 C13 124.4(16) . .
C26 C21 C13 111.3(13) . .
C26 C21 C22 122.7(19) . .
C21 C22 H22 121.2 . .
C23 C22 C21 117.7(19) . .
C23 C22 H22 121.2 . .
C22 C23 H23 119.3 . .
C22 C23 C24 121.3(18) . .
C24 C23 H23 119.3 . .
C23 C24 C25 118.8(15) . .
C23 C24 C27 122.2(13) . .
C25 C24 C27 118.9(14) . .
C24 C25 H25 119.6 . .
C26 C25 C24 120.8(15) . .
C26 C25 H25 119.6 . .
C21 C26 C25 117.5(16) . .
C21 C26 H26 121.2 . .
C25 C26 H26 121.2 . .
O3 C27 O5 115.6(17) . .
O3 C27 C24 125.7(18) . .
O5 C27 C24 117.6(16) . .
N1 C28 H28 124.2 . .
N2 C28 N1 111.7(7) . .
N2 C28 H28 124.2 . .
N1 C29 H29 125.3 . .
N1 C29 C30 109.5(8) . .
C30 C29 H29 125.3 . .
N2 C30 C29 102.5(9) . .
N2 C30 H30 128.7 . .
C29 C30 H30 128.7 . .
C32 C31 N2 119.4(9) . .
C36 C31 N2 118.7(9) . .
C36 C31 C32 121.7(8) . .
C31 C32 H32 119.9 . .
C31 C32 C33 120.3(9) . .
C33 C32 H32 119.9 . .
C32 C33 H33 121.3 . .
C34 C33 C32 117.4(10) . .
C34 C33 H33 121.3 . .
C33 C34 N3 118.6(10) . .
C35 C34 N3 120.3(9) . .
C35 C34 C33 121.0(9) . .
C34 C35 H35 119.4 . .
C34 C35 C36 121.1(10) . .
C36 C35 H35 119.4 . .
C31 C36 C35 118.4(10) . .
C31 C36 H36 120.8 . .
C35 C36 H36 120.8 . .
C38 C37 N4 119.7(9) . .
C38 C37 C42 120.2(8) . .
C42 C37 N4 120.2(9) . .
C37 C38 H38 120.1 . .
C39 C38 C37 119.7(10) . .
C39 C38 H38 120.1 . .
C38 C39 H39 120.8 . .
C38 C39 C40 118.4(10) . .
C40 C39 H39 120.8 . .
C39 C40 N5 117.2(9) . .
C41 C40 N5 120.5(8) . .
C41 C40 C39 122.2(8) . .
C40 C41 H41 120.6 . .
C42 C41 C40 118.8(9) . .
C42 C41 H41 120.6 . .
C37 C42 H42 119.7 . .
C41 C42 C37 120.6(10) . .
C41 C42 H42 119.7 . .
N5 C43 H43 127.5 . .
C44 C43 N5 105.0(8) . .
C44 C43 H43 127.5 . .
N6 C44 H44 124.5 . .
C43 C44 N6 110.9(7) . .
C43 C44 H44 124.5 . .
N5 C45 N6 110.5(8) . .
N5 C45 H45 124.7 . .
N6 C45 H45 124.7 . .

loop_
_geom_bond_atom_site_label_1
_geom_bond_atom_site_label_2
_geom_bond_distance
_geom_bond_site_symmetry_2
Cd1 O1 2.213(6) .
Cd1 O2 2.645(5) .
Cd1 O3 2.347(6) 6_544
Cd1 N1 2.203(7) 1_445
Cd1 N6 2.255(7) 6_554
Cd1 C1 2.741(8) .
O1 C1 1.280(11) .
O2 C1 1.257(12) .
O3 Cd1 2.346(6) 5_665
O3 C20 1.33(2) .
O3 C27 1.11(2) .
O4 C20 1.32(2) .
O5 C27 1.25(2) .
N1 Cd1 2.203(7) 1_665
N1 C28 1.327(10) .
N1 C29 1.398(11) .
N2 C28 1.318(11) .
N2 C30 1.411(11) .
N2 C31 1.486(10) .
N3 C8 1.417(11) .
N3 C11 1.438(10) .
N3 C34 1.448(11) .
N4 C10 1.369(10) .
N4 C13 1.369(12) .
N4 C37 1.472(10) .
N5 C40 1.446(10) .
N5 C43 1.406(10) .
N5 C45 1.319(12) .
N6 Cd1 2.255(7) 5
N6 C44 1.358(11) .
N6 C45 1.356(9) .
C1 C2 1.511(12) .
C2 C3 1.414(12) .
C2 C7 1.343(13) .
C3 H3 0.9500 .
C3 C4 1.379(12) .
C4 H4 0.9500 .
C4 C5 1.357(13) .
C5 C6 1.414(12) .
C5 C8 1.435(11) .
C6 H6 0.9500 .
C6 C7 1.366(11) .
C7 H7 0.9500 .
C8 C9 1.390(10) .
C9 H9 0.9500 .
C9 C10 1.426(13) .
C10 C11 1.370(12) .
C11 C12 1.374(11) .
C12 H12 0.9500 .
C12 C13 1.337(11) .
C13 C14 1.47(2) .
C13 C21 1.57(2) .
C14 C15 1.389(12) .
C14 C19 1.384(12) .
C15 H15 0.9500 .
C15 C16 1.387(12) .
C16 H16 0.9500 .
C16 C17 1.382(12) .
C17 C18 1.394(12) .
C17 C20 1.46(2) .
C18 H18 0.9500 .
C18 C19 1.392(12) .
C19 H19 0.9500 .
C21 C22 1.375(12) .
C21 C26 1.373(12) .
C22 H22 0.9500 .
C22 C23 1.371(12) .
C23 H23 0.9500 .
C23 C24 1.376(12) .
C24 C25 1.379(11) .
C24 C27 1.51(2) .
C25 H25 0.9500 .
C25 C26 1.374(11) .
C26 H26 0.9500 .
C28 H28 0.9500 .
C29 H29 0.9500 .
C29 C30 1.412(14) .
C30 H30 0.9500 .
C31 C32 1.347(13) .
C31 C36 1.343(14) .
C32 H32 0.9500 .
C32 C33 1.391(13) .
C33 H33 0.9500 .
C33 C34 1.371(14) .
C34 C35 1.342(15) .
C35 H35 0.9500 .
C35 C36 1.369(13) .
C36 H36 0.9500 .
C37 C38 1.380(14) .
C37 C42 1.398(13) .
C38 H38 0.9500 .
C38 C39 1.377(12) .
C39 H39 0.9500 .
C39 C40 1.399(13) .
C40 C41 1.364(14) .
C41 H41 0.9500 .
C41 C42 1.357(13) .
C42 H42 0.9500 .
C43 H43 0.9500 .
C43 C44 1.345(12) .
C44 H44 0.9500 .
C45 H45 0.9500 .

loop_
_twin_individual_id
_twin_individual_mass_fraction_refined
1 0.897(15)
2 0.103(15)
